data_2222765
loop_
_publ_author_name
'Dolzhenko, Anton V.'
'Pastorin, Giorgia'
'Dolzhenko, Anna V.'
'Tan, Geok Kheng'
'Koh, Lip Lin'

_publ_section_title
;
 4-Hydrazino-1-methylpyrazolo[3,4-<i>d</i>]pyrimidine
;
_journal_coeditor_code JH2082
_journal_issue 8
_journal_name_full 'Acta Crystallographica Section E'
_journal_page_first o1720
_journal_page_last o1721
_journal_paper_doi 10.1107/S1600536809023952
_journal_volume 65
_journal_year 2009
_chemical_formula_iupac 'C6 H8 N6'
_chemical_formula_moiety 'C6 H8 N6'
_chemical_formula_sum 'C6 H8 N6'
_chemical_formula_weight 164.18
_chemical_melting_point 514
_chemical_name_systematic
;
4-Hydrazino-1-methylpyrazolo[3,4-<i>d</i>]pyrimidine
;
_space_group_IT_number 33
_symmetry_cell_setting orthorhombic
_symmetry_space_group_name_Hall 'P 2c -2n'
_symmetry_space_group_name_H-M 'P n a 21'
_atom_sites_solution_hydrogens geom
_atom_sites_solution_primary direct
_atom_sites_solution_secondary difmap
_audit_creation_method SHELXL-97
_cell_angle_alpha 90.00
_cell_angle_beta 90.00
_cell_angle_gamma 90.00
_cell_formula_units_Z 8
_cell_length_a 14.086(4)
_cell_length_b 3.8756(12)
_cell_length_c 27.271(8)
_cell_measurement_reflns_used 3657
_cell_measurement_temperature 223(2)
_cell_measurement_theta_max 27.22
_cell_measurement_theta_min 2.89
_cell_volume 1488.8(8)
_computing_cell_refinement 'SAINT (Bruker, 2001)'
_computing_data_collection 'SMART (Bruker, 2001)'
_computing_data_reduction 'SAINT (Bruker, 2001)'
_computing_molecular_graphics 'SHELXTL (Sheldrick, 2008)'
_computing_publication_material 'SHELXTL (Sheldrick, 2008)'
_computing_structure_refinement 'SHELXL97 (Sheldrick, 2008)'
_computing_structure_solution 'SHELXS97 (Sheldrick, 2008)'
_diffrn_ambient_temperature 223(2)
_diffrn_measured_fraction_theta_full 0.994
_diffrn_measured_fraction_theta_max 0.994
_diffrn_measurement_device_type 'Bruker SMART APEX CCD'
_diffrn_measurement_method '\f and \w'
_diffrn_radiation_monochromator graphite
_diffrn_radiation_source 'fine-focus sealed tube'
_diffrn_radiation_type MoK\a
_diffrn_radiation_wavelength 0.71073
_diffrn_reflns_av_R_equivalents 0.0505
_diffrn_reflns_av_sigmaI/netI 0.0365
_diffrn_reflns_limit_h_max 18
_diffrn_reflns_limit_h_min -18
_diffrn_reflns_limit_k_max 4
_diffrn_reflns_limit_k_min -5
_diffrn_reflns_limit_l_max 35
_diffrn_reflns_limit_l_min -24
_diffrn_reflns_number 8939
_diffrn_reflns_theta_full 27.48
_diffrn_reflns_theta_max 27.48
_diffrn_reflns_theta_min 1.49
_diffrn_standards_number 0
_exptl_absorpt_coefficient_mu 0.103
_exptl_absorpt_correction_T_max 0.9898
_exptl_absorpt_correction_T_min 0.9427
_exptl_absorpt_correction_type multi-scan
_exptl_absorpt_process_details '(SADABS; Sheldrick, 2001)'
_exptl_crystal_colour Colourless
_exptl_crystal_density_diffrn 1.465
_exptl_crystal_density_method 'not measured'
_exptl_crystal_description Block
_exptl_crystal_F_000 688
_exptl_crystal_size_max 0.58
_exptl_crystal_size_mid 0.26
_exptl_crystal_size_min 0.10
_refine_diff_density_max 0.289
_refine_diff_density_min -0.276
_refine_ls_extinction_method none
_refine_ls_goodness_of_fit_ref 1.206
_refine_ls_hydrogen_treatment mixed
_refine_ls_matrix_type full
_refine_ls_number_parameters 243
_refine_ls_number_reflns 1715
_refine_ls_number_restraints 1
_refine_ls_restrained_S_all 1.206
_refine_ls_R_factor_all 0.0668
_refine_ls_R_factor_gt 0.0645
_refine_ls_shift/su_max 0.000
_refine_ls_shift/su_mean 0.000
_refine_ls_structure_factor_coef Fsqd
_refine_ls_weighting_details 'calc w=1/[\s^2^(Fo^2^)+(0.0699P)^2^+1.3392P] where P=(Fo^2^+2Fc^2^)/3'
_refine_ls_weighting_scheme calc
_refine_ls_wR_factor_gt 0.1571
_refine_ls_wR_factor_ref 0.1586
_reflns_number_gt 1652
_reflns_number_total 1715
_reflns_threshold_expression I>2\s(I)
_cod_data_source_file jh2082.cif
_cod_data_source_block I
_cod_database_code 2222765

loop_
_symmetry_equiv_pos_as_xyz
'x, y, z'
'-x, -y, z+1/2'
'x+1/2, -y+1/2, z'
'-x+1/2, y+1/2, z+1/2'

loop_
_atom_site_type_symbol
_atom_site_label
_atom_site_fract_x
_atom_site_fract_y
_atom_site_fract_z
_atom_site_U_iso_or_equiv
_atom_site_adp_type
_atom_site_calc_flag
_atom_site_refinement_flags
_atom_site_occupancy
_atom_site_disorder_assembly
_atom_site_disorder_group
N N1 0.4891(3) 0.4783(12) 0.43889(16) 0.0351(9) Uani d . 1 . .
N N2 0.4203(3) 0.6408(11) 0.46578(15) 0.0307(9) Uani d . 1 . .
N N3 0.3922(2) 0.8124(10) 0.54938(15) 0.0273(9) Uani d . 1 . .
N N4 0.5189(3) 0.6416(10) 0.60298(15) 0.0281(8) Uani d . 1 . .
N N5 0.6553(3) 0.3740(12) 0.57903(17) 0.0321(9) Uani d . 1 . .
H H5N 0.668(4) 0.343(14) 0.609(2) 0.030(14) Uiso d . 1 . .
N N6 0.7119(3) 0.2094(13) 0.54313(18) 0.0348(10) Uani d . 1 . .
H H6NA 0.764(5) 0.32(2) 0.549(3) 0.05(2) Uiso d . 1 . .
H H6NB 0.731(4) 0.007(19) 0.555(2) 0.037(16) Uiso d . 1 . .
N N7 0.7580(3) 0.6324(11) 0.84251(15) 0.0335(9) Uani d . 1 . .
N N8 0.8271(3) 0.4576(10) 0.81702(14) 0.0297(9) Uani d . 1 . .
N N9 0.8504(2) 0.2236(10) 0.73690(15) 0.0274(9) Uani d . 1 . .
N N10 0.7183(3) 0.3347(11) 0.68245(15) 0.0281(8) Uani d . 1 . .
N N11 0.5809(2) 0.5994(12) 0.70605(16) 0.0300(9) Uani d . 1 . .
H H11N 0.566(4) 0.587(14) 0.676(2) 0.025(13) Uiso d . 1 . .
N N12 0.5243(3) 0.7763(12) 0.74061(17) 0.0292(9) Uani d . 1 . .
H H12D 0.469(4) 0.656(15) 0.743(2) 0.030(14) Uiso d . 1 . .
H H12E 0.518(4) 1.019(18) 0.732(2) 0.037(15) Uiso d . 1 . .
C C1 0.5567(3) 0.3971(14) 0.47002(17) 0.0310(10) Uani d . 1 . .
H H1 0.6128 0.2804 0.4616 0.037 Uiso calc R 1 . .
C C2 0.5337(3) 0.5087(12) 0.51798(17) 0.0242(9) Uani d . 1 . .
C C3 0.4448(3) 0.6664(12) 0.51286(17) 0.0247(9) Uani d . 1 . .
C C4 0.4345(3) 0.7879(13) 0.59211(18) 0.0280(10) Uani d . 1 . .
H H4 0.4016 0.8853 0.6187 0.034 Uiso calc R 1 . .
C C5 0.5701(3) 0.5040(12) 0.56624(17) 0.0253(9) Uani d . 1 . .
C C6 0.3354(4) 0.7825(17) 0.4417(2) 0.0425(13) Uani d . 1 . .
H H6A 0.3540 0.9659 0.4195 0.064 Uiso calc R 1 . .
H H6B 0.2925 0.8736 0.4663 0.064 Uiso calc R 1 . .
H H6C 0.3038 0.6013 0.4234 0.064 Uiso calc R 1 . .
C C9 0.7999(3) 0.3896(12) 0.77082(18) 0.0242(9) Uani d . 1 . .
C C7 0.6873(3) 0.6765(13) 0.81121(18) 0.0309(10) Uani d . 1 . .
H H7 0.6305 0.7923 0.8187 0.037 Uiso calc R 1 . .
C C8 0.7076(3) 0.5295(12) 0.76570(18) 0.0239(9) Uani d . 1 . .
C C10 0.8039(3) 0.2142(13) 0.69443(18) 0.0282(10) Uani d . 1 . .
H H10 0.8367 0.1051 0.6687 0.034 Uiso calc R 1 . .
C C11 0.6678(3) 0.4953(12) 0.71848(16) 0.0242(9) Uani d . 1 . .
C C12 0.9129(4) 0.3412(17) 0.8420(2) 0.0430(14) Uani d . 1 . .
H H12A 0.9554 0.2352 0.8184 0.065 Uiso calc R 1 . .
H H12B 0.8962 0.1739 0.8670 0.065 Uiso calc R 1 . .
H H12C 0.9442 0.5369 0.8571 0.065 Uiso calc R 1 . .

loop_
_atom_site_aniso_label
_atom_site_aniso_U_11
_atom_site_aniso_U_22
_atom_site_aniso_U_33
_atom_site_aniso_U_12
_atom_site_aniso_U_13
_atom_site_aniso_U_23
N1 0.0288(19) 0.046(2) 0.031(2) -0.0051(18) 0.0019(17) -0.0057(19)
N2 0.0226(18) 0.042(2) 0.027(2) -0.0047(16) -0.0017(15) 0.0028(18)
N3 0.0193(16) 0.030(2) 0.032(2) 0.0040(15) -0.0007(16) -0.0014(16)
N4 0.0202(18) 0.034(2) 0.030(2) -0.0008(15) -0.0005(14) -0.0005(17)
N5 0.0208(17) 0.046(3) 0.029(2) 0.0086(17) -0.0004(16) 0.0020(19)
N6 0.0206(19) 0.036(3) 0.048(3) 0.0011(18) 0.0044(18) -0.001(2)
N7 0.0301(19) 0.039(2) 0.031(2) 0.0009(18) -0.0001(16) 0.0056(18)
N8 0.0227(17) 0.035(2) 0.031(2) -0.0009(15) -0.0055(16) 0.0078(17)
N9 0.0163(16) 0.0300(19) 0.036(2) -0.0027(15) 0.0012(15) 0.0041(17)
N10 0.0222(17) 0.035(2) 0.0272(19) 0.0039(15) -0.0023(15) 0.0049(17)
N11 0.0158(17) 0.046(2) 0.028(2) 0.0042(16) -0.0029(15) -0.0013(18)
N12 0.0126(16) 0.036(2) 0.039(2) 0.0009(16) -0.0018(15) -0.0010(19)
C1 0.023(2) 0.043(3) 0.027(2) -0.005(2) 0.0039(19) 0.002(2)
C2 0.0166(18) 0.028(2) 0.029(2) -0.0044(17) 0.0037(16) 0.0003(18)
C3 0.020(2) 0.025(2) 0.029(2) -0.0086(16) -0.0021(17) 0.0052(18)
C4 0.0210(19) 0.035(3) 0.029(2) 0.0055(18) 0.0048(18) 0.0001(18)
C5 0.0191(17) 0.024(2) 0.033(2) -0.0056(15) 0.0011(16) 0.0043(17)
C6 0.032(3) 0.058(4) 0.037(3) 0.001(2) -0.015(2) -0.001(3)
C9 0.0162(17) 0.023(2) 0.033(2) -0.0034(16) -0.0032(17) 0.0062(18)
C7 0.0192(19) 0.039(3) 0.035(2) -0.0018(18) -0.0007(19) 0.006(2)
C8 0.0158(17) 0.025(2) 0.031(2) -0.0027(15) 0.0003(17) 0.0072(18)
C10 0.022(2) 0.035(2) 0.028(2) -0.0029(18) 0.0048(18) 0.0010(19)
C11 0.0145(17) 0.031(2) 0.027(2) -0.0012(16) -0.0001(16) 0.0029(18)
C12 0.029(2) 0.056(3) 0.044(3) 0.005(2) -0.018(2) 0.010(3)

loop_
_atom_type_symbol
_atom_type_description
_atom_type_scat_dispersion_real
_atom_type_scat_dispersion_imag
_atom_type_scat_source
C C 0.0033 0.0016 'International Tables Vol C Tables 4.2.6.8 and 6.1.1.4'
H H 0.0000 0.0000 'International Tables Vol C Tables 4.2.6.8 and 6.1.1.4'
N N 0.0061 0.0033 'International Tables Vol C Tables 4.2.6.8 and 6.1.1.4'

loop_
_geom_angle_atom_site_label_1
_geom_angle_atom_site_label_2
_geom_angle_atom_site_label_3
_geom_angle_site_symmetry_1
_geom_angle_site_symmetry_3
_geom_angle
_geom_angle_publ_flag
C1 N1 N2 . . 106.1(4) ?
C3 N2 N1 . . 111.5(4) ?
C3 N2 C6 . . 127.8(4) ?
N1 N2 C6 . . 120.5(4) ?
C4 N3 C3 . . 111.9(4) ?
C5 N4 C4 . . 118.4(4) ?
C5 N5 N6 . . 119.4(4) ?
C5 N5 H5N . . 120(4) ?
N6 N5 H5N . . 119(4) ?
N5 N6 H6NA . . 97(5) ?
N5 N6 H6NB . . 108(4) ?
H6NA N6 H6NB . . 97(6) ?
C7 N7 N8 . . 105.7(4) ?
C9 N8 N7 . . 111.6(4) ?
C9 N8 C12 . . 127.8(4) ?
N7 N8 C12 . . 120.2(4) ?
C10 N9 C9 . . 110.8(4) ?
C10 N10 C11 . . 117.1(4) ?
C11 N11 N12 . . 119.7(4) ?
C11 N11 H11N . . 118(3) ?
N12 N11 H11N . . 122(4) ?
N11 N12 H12D . . 107(4) ?
N11 N12 H12E . . 111(4) ?
H12D N12 H12E . . 116(5) ?
N1 C1 C2 . . 111.0(4) ?
N1 C1 H1 . . 124.5 ?
C2 C1 H1 . . 124.5 ?
C3 C2 C5 . . 115.0(4) ?
C3 C2 C1 . . 104.2(4) ?
C5 C2 C1 . . 140.7(4) ?
N2 C3 N3 . . 126.4(4) ?
N2 C3 C2 . . 107.2(4) ?
N3 C3 C2 . . 126.4(4) ?
N3 C4 N4 . . 128.7(4) ?
N3 C4 H4 . . 115.7 ?
N4 C4 H4 . . 115.7 ?
N4 C5 N5 . . 115.7(4) ?
N4 C5 C2 . . 119.6(4) ?
N5 C5 C2 . . 124.7(4) ?
N2 C6 H6A . . 109.5 ?
N2 C6 H6B . . 109.5 ?
H6A C6 H6B . . 109.5 ?
N2 C6 H6C . . 109.5 ?
H6A C6 H6C . . 109.5 ?
H6B C6 H6C . . 109.5 ?
N9 C9 N8 . . 126.4(4) ?
N9 C9 C8 . . 127.3(4) ?
N8 C9 C8 . . 106.2(4) ?
N7 C7 C8 . . 111.6(4) ?
N7 C7 H7 . . 124.2 ?
C8 C7 H7 . . 124.2 ?
C7 C8 C11 . . 140.2(4) ?
C7 C8 C9 . . 104.9(4) ?
C11 C8 C9 . . 114.8(4) ?
N9 C10 N10 . . 130.4(5) ?
N9 C10 H10 . . 114.8 ?
N10 C10 H10 . . 114.8 ?
N11 C11 N10 . . 115.7(4) ?
N11 C11 C8 . . 124.7(4) ?
N10 C11 C8 . . 119.5(4) ?
N8 C12 H12A . . 109.5 ?
N8 C12 H12B . . 109.5 ?
H12A C12 H12B . . 109.5 ?
N8 C12 H12C . . 109.5 ?
H12A C12 H12C . . 109.5 ?
H12B C12 H12C . . 109.5 ?

loop_
_geom_bond_atom_site_label_1
_geom_bond_atom_site_label_2
_geom_bond_site_symmetry_2
_geom_bond_distance
_geom_bond_publ_flag
N1 C1 . 1.314(7) ?
N1 N2 . 1.369(6) ?
N2 C3 . 1.333(6) ?
N2 C6 . 1.470(6) ?
N3 C4 . 1.312(6) ?
N3 C3 . 1.364(6) ?
N4 C5 . 1.345(6) ?
N4 C4 . 1.350(6) ?
N5 C5 . 1.348(6) ?
N5 N6 . 1.415(6) ?
N5 H5N . 0.84(7) ?
N6 H6NA . 0.86(7) ?
N6 H6NB . 0.89(7) ?
N7 C7 . 1.322(6) ?
N7 N8 . 1.375(6) ?
N8 C9 . 1.343(6) ?
N8 C12 . 1.458(6) ?
N9 C10 . 1.331(6) ?
N9 C9 . 1.332(6) ?
N10 C10 . 1.334(6) ?
N10 C11 . 1.364(6) ?
N11 C11 . 1.332(5) ?
N11 N12 . 1.412(6) ?
N11 H11N . 0.85(6) ?
N12 H12D . 0.91(6) ?
N12 H12E . 0.97(7) ?
C1 C2 . 1.415(7) ?
C1 H1 . 0.9400 ?
C2 C3 . 1.401(6) ?
C2 C5 . 1.413(6) ?
C4 H4 . 0.9400 ?
C6 H6A . 0.9700 ?
C6 H6B . 0.9700 ?
C6 H6C . 0.9700 ?
C9 C8 . 1.415(5) ?
C7 C8 . 1.395(7) ?
C7 H7 . 0.9400 ?
C8 C11 . 1.411(6) ?
C10 H10 . 0.9400 ?
C12 H12A . 0.9700 ?
C12 H12B . 0.9700 ?
C12 H12C . 0.9700 ?

loop_
_geom_hbond_atom_site_label_D
_geom_hbond_atom_site_label_H
_geom_hbond_atom_site_label_A
_geom_hbond_site_symmetry_A
_geom_hbond_distance_DH
_geom_hbond_distance_HA
_geom_hbond_distance_DA
_geom_hbond_angle_DHA
C12 H12B N1 4_645 0.97 2.65 3.297(7) 124.3
C6 H6C N7 2_664 0.97 2.54 3.410(7) 149.7
N11 H11N N4 . 0.85(6) 2.11(6) 2.948(6) 170(5)
N5 H5N N10 . 0.84(7) 2.13(7) 2.961(6) 170(5)
N12 H12E N9 3_465 0.97(7) 2.56(6) 3.125(5) 117(4)
N12 H12D N9 3_455 0.91(6) 2.24(6) 3.125(6) 166(5)
N6 H6NB N3 3 0.89(7) 2.59(6) 3.251(6) 131(5)
N6 H6NA N3 3_565 0.86(7) 2.30(7) 3.149(6) 168(7)

loop_
_geom_torsion_atom_site_label_1
_geom_torsion_atom_site_label_2
_geom_torsion_atom_site_label_3
_geom_torsion_atom_site_label_4
_geom_torsion_site_symmetry_1
_geom_torsion_site_symmetry_2
_geom_torsion_site_symmetry_3
_geom_torsion_site_symmetry_4
_geom_torsion
_geom_torsion_publ_flag
C1 N1 N2 C3 . . . . 1.0(5) ?
C1 N1 N2 C6 . . . . 177.0(4) ?
C7 N7 N8 C9 . . . . -0.8(5) ?
C7 N7 N8 C12 . . . . -175.0(4) ?
N2 N1 C1 C2 . . . . -0.6(6) ?
N1 C1 C2 C3 . . . . 0.1(6) ?
N1 C1 C2 C5 . . . . 178.6(5) ?
N1 N2 C3 N3 . . . . -179.7(4) ?
C6 N2 C3 N3 . . . . 4.7(8) ?
N1 N2 C3 C2 . . . . -0.9(5) ?
C6 N2 C3 C2 . . . . -176.6(5) ?
C4 N3 C3 N2 . . . . 178.0(4) ?
C4 N3 C3 C2 . . . . -0.5(6) ?
C5 C2 C3 N2 . . . . -178.5(4) ?
C1 C2 C3 N2 . . . . 0.5(5) ?
C5 C2 C3 N3 . . . . 0.3(6) ?
C1 C2 C3 N3 . . . . 179.3(4) ?
C3 N3 C4 N4 . . . . -0.3(7) ?
C5 N4 C4 N3 . . . . 1.3(8) ?
C4 N4 C5 N5 . . . . 177.5(4) ?
C4 N4 C5 C2 . . . . -1.5(6) ?
N6 N5 C5 N4 . . . . 176.9(4) ?
N6 N5 C5 C2 . . . . -4.1(7) ?
C3 C2 C5 N4 . . . . 0.8(6) ?
C1 C2 C5 N4 . . . . -177.7(6) ?
C3 C2 C5 N5 . . . . -178.1(4) ?
C1 C2 C5 N5 . . . . 3.4(9) ?
C10 N9 C9 N8 . . . . -177.2(4) ?
C10 N9 C9 C8 . . . . 2.7(6) ?
N7 N8 C9 N9 . . . . -179.8(4) ?
C12 N8 C9 N9 . . . . -6.0(7) ?
N7 N8 C9 C8 . . . . 0.3(5) ?
C12 N8 C9 C8 . . . . 174.0(5) ?
N8 N7 C7 C8 . . . . 1.0(6) ?
N7 C7 C8 C11 . . . . -177.1(5) ?
N7 C7 C8 C9 . . . . -0.8(6) ?
N9 C9 C8 C7 . . . . -179.7(4) ?
N8 C9 C8 C7 . . . . 0.3(5) ?
N9 C9 C8 C11 . . . . -2.3(7) ?
N8 C9 C8 C11 . . . . 177.7(4) ?
C9 N9 C10 N10 . . . . -1.5(7) ?
C11 N10 C10 N9 . . . . 0.0(7) ?
N12 N11 C11 N10 . . . . -178.3(4) ?
N12 N11 C11 C8 . . . . 4.0(7) ?
C10 N10 C11 N11 . . . . -177.1(4) ?
C10 N10 C11 C8 . . . . 0.6(6) ?
C7 C8 C11 N11 . . . . -6.0(9) ?
C9 C8 C11 N11 . . . . 177.9(4) ?
C7 C8 C11 N10 . . . . 176.4(5) ?
C9 C8 C11 N10 . . . . 0.4(6) ?
